data_7053320
loop_
_publ_author_name
'Gruzinskaya, Natalia I.'
'Silin, Andrey I.'
'Pimenova, Anna S.'
'Khavrel, Pavel A.'
'Markov, Vitaliy Yu.'
'Sidorov, Lev N.'
'Kemnitz, Erhard'
'Troyanov, Sergey I.'

_publ_section_title
;
 Synthesis and structure of cycloperfluoroalkylated derivatives of C70,
 C70(C2F4) and C70(C4F8)n, n = 1--6
;
_journal_issue 2
_journal_name_full 'New Journal of Chemistry'
_journal_page_first 243
_journal_paper_doi 10.1039/b9nj00444k
_journal_volume 34
_journal_year 2010
_chemical_formula_sum 'C84 H8 Cl4 F4'
_chemical_formula_weight 1234.70
_chemical_name_systematic
;
?
;
_space_group_IT_number 14
_symmetry_cell_setting monoclinic
_symmetry_space_group_name_Hall '-P 2yn'
_symmetry_space_group_name_H-M 'P 1 21/n 1'
_atom_sites_solution_hydrogens nodef
_atom_sites_solution_primary direct
_atom_sites_solution_secondary difmap
_audit_creation_method SHELXL-97
_cell_angle_alpha 90.00
_cell_angle_beta 93.820(4)
_cell_angle_gamma 90.00
_cell_formula_units_Z 4
_cell_length_a 13.1890(10)
_cell_length_b 17.2050(10)
_cell_length_c 20.177(2)
_cell_measurement_reflns_used 24000
_cell_measurement_temperature 100(2)
_cell_measurement_theta_max 32
_cell_measurement_theta_min 5
_cell_volume 4568.3(6)
_computing_structure_refinement 'SHELXL-97 (Sheldrick, 1997)'
_computing_structure_solution 'SHELXS-97 (Sheldrick, 1990)'
_diffrn_ambient_temperature 100(2)
_diffrn_measured_fraction_theta_full 0.990
_diffrn_measured_fraction_theta_max 0.880
_diffrn_measurement_device_type MAR225
_diffrn_measurement_method CCD
_diffrn_radiation_monochromator Cu(113)
_diffrn_radiation_source 'BL14.2, PSF, BESSY, Berlin, Germany'
_diffrn_radiation_type synchrotron
_diffrn_radiation_wavelength 0.90500
_diffrn_reflns_av_R_equivalents 0.0640
_diffrn_reflns_av_sigmaI/netI 0.0381
_diffrn_reflns_limit_h_max 16
_diffrn_reflns_limit_h_min -16
_diffrn_reflns_limit_k_max 22
_diffrn_reflns_limit_k_min -22
_diffrn_reflns_limit_l_max 25
_diffrn_reflns_limit_l_min -25
_diffrn_reflns_number 62591
_diffrn_reflns_theta_full 32.60
_diffrn_reflns_theta_max 36.76
_diffrn_reflns_theta_min 1.98
_exptl_absorpt_coefficient_mu 0.341
_exptl_absorpt_correction_type none
_exptl_crystal_colour orange
_exptl_crystal_density_diffrn 1.795
_exptl_crystal_density_method 'not measured'
_exptl_crystal_description plate
_exptl_crystal_F_000 2464
_exptl_crystal_size_max 0.03
_exptl_crystal_size_mid 0.03
_exptl_crystal_size_min 0.01
_refine_diff_density_max 0.742
_refine_diff_density_min -0.537
_refine_diff_density_rms 0.087
_refine_ls_extinction_method none
_refine_ls_goodness_of_fit_ref 1.029
_refine_ls_matrix_type full
_refine_ls_number_parameters 962
_refine_ls_number_reflns 9751
_refine_ls_number_restraints 0
_refine_ls_restrained_S_all 1.029
_refine_ls_R_factor_all 0.1299
_refine_ls_R_factor_gt 0.1078
_refine_ls_shift/su_max 0.026
_refine_ls_shift/su_mean 0.001
_refine_ls_structure_factor_coef Fsqd
_refine_ls_weighting_details 'calc w=1/[\s^2^(Fo^2^)+(0.1000P)^2^+25.0000P] where P=(Fo^2^+2Fc^2^)/3'
_refine_ls_weighting_scheme calc
_refine_ls_wR_factor_gt 0.2501
_refine_ls_wR_factor_ref 0.2617
_reflns_number_gt 7781
_reflns_number_total 9751
_reflns_threshold_expression >2sigma(I)
_cod_data_source_file b9nj00444k.txt
_cod_data_source_block x703p5n
_cod_depositor_comments
;
The following automatic conversions were performed:

'_symmetry_cell_setting' value 'Monoclinic' changed to 'monoclinic'
according to /home/saulius/struct/CIF-dictionaries/cif_core.dic
dictionary named 'cif_core.dic' version 2.4.2 from 2011-04-26.

Automatic conversion script
Id: cif_fix_values 1891 2012-01-12 08:04:46Z andrius 
;
_cod_original_sg_symbol_H-M P2(1)/n
_cod_database_code 7053320

loop_
_symmetry_equiv_pos_as_xyz
'x, y, z'
'-x+1/2, y+1/2, -z+1/2'
'-x, -y, -z'
'x-1/2, -y-1/2, z-1/2'

loop_
_atom_site_label
_atom_site_type_symbol
_atom_site_fract_x
_atom_site_fract_y
_atom_site_fract_z
_atom_site_U_iso_or_equiv
_atom_site_adp_type
_atom_site_occupancy
_atom_site_symmetry_multiplicity
_atom_site_calc_flag
_atom_site_refinement_flags
F71A F 0.7053(4) 0.8013(3) 0.54921(17) 0.0772(16) Uani 0.90 1 d P
F71B F 0.8306(3) 0.7780(3) 0.4863(2) 0.0719(14) Uani 0.90 1 d P
F71C F 0.7898(18) 0.8193(13) 0.5253(12) 0.021(5) Uiso 0.10 1 d P
F71D F 0.8564(18) 0.7409(14) 0.4516(12) 0.021(5) Uiso 0.10 1 d P
F72A F 0.6193(3) 0.6714(3) 0.5121(2) 0.0879(17) Uani 1 1 d .
F72B F 0.7425(3) 0.6437(2) 0.45255(19) 0.0704(12) Uani 1 1 d .
C1 C 0.7155(4) 0.9420(3) 0.3817(2) 0.0374(12) Uani 1 1 d .
C2 C 0.7345(4) 0.9925(4) 0.3300(3) 0.0563(18) Uani 1 1 d .
C3 C 0.6824(5) 1.0613(4) 0.3245(3) 0.0572(18) Uani 1 1 d .
C4 C 0.5984(6) 1.0739(4) 0.3670(3) 0.0593(18) Uani 1 1 d .
C5 C 0.5641(4) 1.0179(3) 0.4104(3) 0.0443(14) Uani 1 1 d .
C6 C 0.6310(4) 0.9535(4) 0.4229(2) 0.0435(13) Uani 1 1 d .
C7 C 0.5964(4) 0.8838(4) 0.4452(2) 0.0427(13) Uani 1 1 d .
C8 C 0.6723(4) 0.8193(3) 0.4284(3) 0.0433(13) Uani 1 1 d .
C9 C 0.7343(4) 0.8596(4) 0.3795(3) 0.0475(14) Uani 1 1 d .
C10 C 0.7574(4) 0.8250(4) 0.3240(3) 0.0491(15) Uani 1 1 d .
C11 C 0.7717(4) 0.8754(5) 0.2643(3) 0.0527(16) Uani 1 1 d .
C12 C 0.7652(3) 0.9537(5) 0.2675(3) 0.0515(17) Uani 1 1 d .
C13 C 0.7391(4) 0.9949(4) 0.2075(4) 0.0613(19) Uani 1 1 d .
C14 C 0.6912(5) 1.0687(4) 0.2051(3) 0.0572(18) Uani 1 1 d .
C15 C 0.6608(5) 1.1028(3) 0.2630(3) 0.0546(17) Uani 1 1 d .
C16 C 0.5677(6) 1.1411(3) 0.2670(3) 0.0544(16) Uani 1 1 d .
C17 C 0.5259(6) 1.1239(4) 0.3280(4) 0.0602(18) Uani 1 1 d .
C18 C 0.4250(6) 1.1113(4) 0.3331(3) 0.0572(18) Uani 1 1 d .
C19 C 0.3876(5) 1.0510(4) 0.3729(3) 0.0527(16) Uani 1 1 d .
C20 C 0.4556(5) 1.0035(4) 0.4142(2) 0.0477(15) Uani 1 1 d .
C21 C 0.4228(4) 0.9292(4) 0.4300(2) 0.0463(15) Uani 1 1 d .
C22 C 0.4956(4) 0.8676(3) 0.4481(2) 0.0356(11) Uani 1 1 d .
C23 C 0.4485(4) 0.7945(4) 0.4240(3) 0.0471(14) Uani 1 1 d .
C24 C 0.5044(5) 0.7373(4) 0.4004(3) 0.0503(15) Uani 1 1 d .
C25 C 0.6205(4) 0.7398(3) 0.4066(3) 0.0404(12) Uani 1 1 d .
C26 C 0.6420(5) 0.7137(3) 0.3343(3) 0.0548(17) Uani 1 1 d .
C27 C 0.7136(4) 0.7541(4) 0.2990(2) 0.0446(14) Uani 1 1 d .
C28 C 0.6990(5) 0.7603(4) 0.2274(3) 0.0554(18) Uani 1 1 d .
C29 C 0.7360(4) 0.8339(5) 0.2080(3) 0.0557(19) Uani 1 1 d .
C30 C 0.6917(4) 0.8731(4) 0.1501(3) 0.0509(16) Uani 1 1 d .
C31 C 0.7023(4) 0.9536(4) 0.1479(3) 0.0485(16) Uani 1 1 d .
C32 C 0.6290(4) 1.0022(4) 0.1104(3) 0.0506(15) Uani 1 1 d .
C33 C 0.6234(5) 1.0752(4) 0.1464(3) 0.0550(16) Uani 1 1 d .
C34 C 0.5344(5) 1.1130(3) 0.1481(3) 0.0472(14) Uani 1 1 d .
C35 C 0.5018(6) 1.1475(3) 0.2078(4) 0.0577(17) Uani 1 1 d .
C36 C 0.3964(6) 1.1357(3) 0.2132(3) 0.0562(16) Uani 1 1 d .
C37 C 0.3577(5) 1.1178(3) 0.2724(3) 0.0489(15) Uani 1 1 d .
C38 C 0.2821(5) 1.0599(4) 0.2771(3) 0.0600(19) Uani 1 1 d .
C39 C 0.3011(5) 1.0176(4) 0.3400(3) 0.0563(18) Uani 1 1 d .
C40 C 0.2785(4) 0.9380(5) 0.3461(3) 0.0532(18) Uani 1 1 d .
C41 C 0.3354(4) 0.8959(4) 0.3966(3) 0.0499(15) Uani 1 1 d .
C42 C 0.3489(4) 0.8134(4) 0.3915(3) 0.0523(17) Uani 1 1 d .
C43 C 0.3118(4) 0.7740(4) 0.3358(4) 0.0553(17) Uani 1 1 d .
C44 C 0.3740(6) 0.7141(4) 0.3096(4) 0.068(2) Uani 1 1 d .
C45 C 0.4712(5) 0.6967(3) 0.3424(3) 0.0474(14) Uani 1 1 d .
C46 C 0.5545(6) 0.6833(3) 0.3007(3) 0.0597(18) Uani 1 1 d .
C47 C 0.5413(7) 0.6872(3) 0.2319(3) 0.065(2) Uani 1 1 d .
C48 C 0.6156(6) 0.7263(4) 0.1948(3) 0.0574(18) Uani 1 1 d .
C49 C 0.5626(6) 0.7685(4) 0.1391(3) 0.0556(18) Uani 1 1 d .
C50 C 0.6022(5) 0.8375(4) 0.1149(2) 0.0497(15) Uani 1 1 d .
C51 C 0.5307(5) 0.8894(4) 0.0815(2) 0.0496(15) Uani 1 1 d .
C52 C 0.5465(5) 0.9712(4) 0.0790(2) 0.0526(16) Uani 1 1 d .
C53 C 0.4469(4) 1.0124(4) 0.0805(2) 0.0389(12) Uani 1 1 d .
C54 C 0.4402(5) 1.0787(4) 0.1127(3) 0.0500(15) Uani 1 1 d .
C55 C 0.3595(5) 1.0924(3) 0.1514(3) 0.0460(14) Uani 1 1 d .
C56 C 0.2852(4) 1.0375(4) 0.1592(2) 0.0438(14) Uani 1 1 d .
C57 C 0.2461(4) 1.0208(4) 0.2228(3) 0.0529(16) Uani 1 1 d .
C58 C 0.2282(3) 0.9389(4) 0.2256(3) 0.0477(15) Uani 1 1 d .
C59 C 0.2397(4) 0.8956(5) 0.2868(4) 0.0604(19) Uani 1 1 d .
C60 C 0.2591(4) 0.8174(4) 0.2830(3) 0.0563(19) Uani 1 1 d .
C61 C 0.2906(5) 0.7792(5) 0.2204(4) 0.070(2) Uani 1 1 d .
C62 C 0.3592(6) 0.7189(4) 0.2396(4) 0.069(2) Uani 1 1 d .
C63 C 0.4389(6) 0.7064(4) 0.1996(4) 0.065(2) Uani 1 1 d .
C64 C 0.4565(6) 0.7553(4) 0.1424(3) 0.0581(18) Uani 1 1 d .
C65 C 0.3841(6) 0.8142(4) 0.1209(3) 0.0584(18) Uani 1 1 d .
C66 C 0.4228(5) 0.8756(4) 0.0855(3) 0.0543(17) Uani 1 1 d .
C67 C 0.3748(4) 0.9526(3) 0.0835(2) 0.0414(13) Uani 1 1 d .
C68 C 0.2908(4) 0.9624(4) 0.1232(3) 0.0477(15) Uani 1 1 d .
C69 C 0.2549(4) 0.9028(4) 0.1655(3) 0.0570(17) Uani 1 1 d .
C70 C 0.2961(5) 0.8264(4) 0.1645(3) 0.0592(18) Uani 1 1 d .
C71 C 0.7307(5) 0.7768(4) 0.4878(3) 0.0606(18) Uani 1 1 d .
C72 C 0.6799(5) 0.7011(4) 0.4685(3) 0.0536(17) Uani 1 1 d .
Cl1 Cl 0.50768(9) 0.67208(8) 0.68647(6) 0.0372(3) Uani 1 1 d .
Cl2 Cl 0.49750(19) 0.49804(17) 0.63496(15) 0.0431(8) Uani 0.599(6) 1 d P
Cl2A Cl 0.3642(3) 0.7428(3) 0.56828(19) 0.0298(12) Uani 0.334(6) 1 d P
Cl2B Cl 0.3214(17) 0.6244(16) 0.471(2) 0.058(8) Uani 0.0666(6) 1 d P
C73 C 0.4385(7) 0.6466(6) 0.6147(5) 0.025(2) Uani 0.666(6) 1 d P
C74 C 0.4334(5) 0.5720(5) 0.5919(4) 0.0311(17) Uani 0.666(6) 1 d P
C75 C 0.3731(8) 0.5500(9) 0.5340(6) 0.038(2) Uani 0.666(6) 1 d P
C76 C 0.3180(11) 0.6078(8) 0.5031(6) 0.044(3) Uani 0.666(6) 1 d P
C77 C 0.3208(5) 0.6876(5) 0.5244(3) 0.0356(18) Uani 0.666(6) 1 d P
C78 C 0.3847(6) 0.7061(7) 0.5810(4) 0.0292(16) Uani 0.666(6) 1 d P
C73A C 0.4595(15) 0.6123(13) 0.6201(11) 0.030(4) Uani 0.334(6) 1 d P
C74A C 0.4010(10) 0.6457(9) 0.5696(7) 0.027(3) Uani 0.334(6) 1 d P
C75A C 0.3691(19) 0.5937(19) 0.5195(12) 0.040(6) Uani 0.334(6) 1 d P
C76A C 0.3856(12) 0.5132(12) 0.5186(9) 0.034(4) Uani 0.334(6) 1 d P
C77A C 0.4469(10) 0.4873(8) 0.5726(8) 0.033(3) Uani 0.334(6) 1 d P
C78A C 0.4817(10) 0.5360(12) 0.6246(7) 0.024(3) Uani 0.334(6) 1 d P
Cl3 Cl 0.17133(11) 0.87796(9) 0.53882(7) 0.0342(4) Uani 0.824(4) 1 d P
Cl4 Cl 0.05939(13) 0.77868(11) 0.42425(11) 0.0555(6) Uani 0.824(4) 1 d P
Cl3A Cl 0.1251(6) 1.0753(5) 0.4557(5) 0.030(3) Uani 0.126(4) 1 d P
Cl4A Cl 0.0052(7) 1.0064(7) 0.3285(6) 0.033(3) Uani 0.126(4) 1 d P
Cl5 Cl -0.0064(17) 0.846(5) 0.321(2) 0.31(5) Uani 0.10 1 d P
C79 C 0.1108(4) 0.9221(3) 0.4701(3) 0.0236(10) Uani 0.867(4) 1 d P
C80 C 0.0618(4) 0.8789(4) 0.4201(3) 0.0325(12) Uani 0.867(4) 1 d P
C81 C 0.0155(5) 0.9164(6) 0.3651(3) 0.050(2) Uani 0.867(4) 1 d P
C82 C 0.0164(5) 0.9980(5) 0.3611(5) 0.0395(17) Uani 0.867(4) 1 d P
C83 C 0.0665(4) 1.0403(4) 0.4118(3) 0.0420(15) Uani 0.867(4) 1 d P
C84 C 0.1134(4) 1.0025(4) 0.4660(4) 0.0321(13) Uani 0.867(4) 1 d P
C79A C 0.106(4) 0.975(3) 0.450(2) 0.032(12) Uiso 0.133(4) 1 d P
C80A C 0.048(2) 0.9442(17) 0.3928(16) 0.016(6) Uiso 0.133(4) 1 d P
C81A C 0.042(3) 0.864(2) 0.390(2) 0.030(9) Uiso 0.133(4) 1 d P
C82A C 0.074(3) 0.816(3) 0.4383(18) 0.028(7) Uiso 0.133(4) 1 d P
C83A C 0.136(3) 0.850(2) 0.5072(19) 0.029(7) Uiso 0.133(4) 1 d P
C84A C 0.142(3) 0.919(3) 0.505(3) 0.039(9) Uiso 0.133(4) 1 d P

loop_
_atom_site_aniso_label
_atom_site_aniso_U_11
_atom_site_aniso_U_22
_atom_site_aniso_U_33
_atom_site_aniso_U_23
_atom_site_aniso_U_13
_atom_site_aniso_U_12
F71A 0.104(4) 0.109(4) 0.0168(16) 0.005(2) -0.0068(19) 0.060(3)
F71B 0.045(2) 0.115(4) 0.053(2) 0.032(3) -0.0160(19) 0.025(2)
F72A 0.083(3) 0.126(4) 0.059(2) 0.062(3) 0.034(2) 0.053(3)
F72B 0.082(3) 0.076(3) 0.053(2) 0.0194(19) -0.0010(19) 0.052(2)
C1 0.027(2) 0.055(3) 0.027(2) -0.001(2) -0.0169(18) -0.014(2)
C2 0.035(3) 0.078(5) 0.053(3) 0.016(3) -0.023(3) -0.032(3)
C3 0.054(4) 0.046(3) 0.068(4) -0.003(3) -0.027(3) -0.032(3)
C4 0.080(5) 0.049(4) 0.046(3) -0.025(3) -0.019(3) -0.014(3)
C5 0.051(3) 0.051(3) 0.029(2) -0.029(2) -0.014(2) 0.010(3)
C6 0.049(3) 0.059(3) 0.021(2) -0.007(2) -0.013(2) -0.005(3)
C7 0.044(3) 0.069(4) 0.015(2) 0.002(2) -0.0020(19) 0.006(3)
C8 0.044(3) 0.054(3) 0.030(3) 0.008(2) -0.015(2) 0.011(2)
C9 0.024(2) 0.075(4) 0.042(3) 0.013(3) -0.010(2) 0.006(2)
C10 0.018(2) 0.083(4) 0.045(3) 0.011(3) -0.002(2) 0.022(3)
C11 0.017(2) 0.093(5) 0.049(3) 0.012(3) 0.007(2) 0.010(3)
C12 0.0053(19) 0.106(5) 0.043(3) 0.019(3) -0.0004(18) -0.016(2)
C13 0.022(3) 0.078(5) 0.085(5) 0.021(4) 0.019(3) -0.017(3)
C14 0.047(3) 0.068(4) 0.058(4) 0.024(3) 0.008(3) -0.040(3)
C15 0.063(4) 0.036(3) 0.063(4) 0.008(3) -0.013(3) -0.032(3)
C16 0.081(5) 0.030(3) 0.051(4) -0.006(3) -0.008(3) -0.015(3)
C17 0.081(5) 0.035(3) 0.063(4) -0.027(3) -0.005(3) -0.006(3)
C18 0.095(5) 0.044(3) 0.033(3) -0.014(3) 0.009(3) 0.024(3)
C19 0.056(4) 0.067(4) 0.036(3) -0.016(3) 0.009(3) 0.035(3)
C20 0.070(4) 0.057(4) 0.017(2) -0.013(2) 0.011(2) 0.022(3)
C21 0.042(3) 0.081(4) 0.018(2) -0.005(2) 0.0132(19) 0.025(3)
C22 0.042(3) 0.053(3) 0.0136(19) 0.003(2) 0.0106(18) 0.015(2)
C23 0.047(3) 0.061(4) 0.035(3) 0.023(3) 0.018(2) 0.006(3)
C24 0.060(4) 0.044(3) 0.048(3) 0.027(3) 0.008(3) 0.003(3)
C25 0.039(3) 0.045(3) 0.038(3) 0.022(2) 0.008(2) 0.017(2)
C26 0.074(4) 0.030(3) 0.058(4) 0.005(3) -0.011(3) 0.033(3)
C27 0.045(3) 0.060(4) 0.029(2) 0.005(2) 0.008(2) 0.041(3)
C28 0.059(4) 0.072(4) 0.036(3) 0.002(3) 0.015(3) 0.052(3)
C29 0.030(3) 0.108(6) 0.030(3) 0.004(3) 0.017(2) 0.044(3)
C30 0.043(3) 0.079(4) 0.033(3) 0.006(3) 0.021(2) 0.031(3)
C31 0.021(2) 0.098(5) 0.029(3) 0.007(3) 0.0175(19) -0.002(3)
C32 0.043(3) 0.072(4) 0.039(3) 0.026(3) 0.021(2) 0.005(3)
C33 0.053(3) 0.055(4) 0.059(4) 0.033(3) 0.015(3) -0.012(3)
C34 0.070(4) 0.032(3) 0.040(3) 0.021(2) 0.002(3) -0.011(3)
C35 0.078(5) 0.025(3) 0.070(4) 0.013(3) 0.001(3) 0.005(3)
C36 0.077(4) 0.027(3) 0.065(4) 0.006(3) 0.010(3) 0.019(3)
C37 0.067(4) 0.039(3) 0.041(3) 0.004(2) 0.012(3) 0.032(3)
C38 0.049(3) 0.078(5) 0.054(4) 0.010(3) 0.013(3) 0.049(3)
C39 0.052(3) 0.079(5) 0.041(3) 0.009(3) 0.027(3) 0.040(3)
C40 0.016(2) 0.108(6) 0.038(3) 0.005(3) 0.019(2) 0.022(3)
C41 0.031(3) 0.080(4) 0.041(3) 0.010(3) 0.024(2) 0.014(3)
C42 0.030(3) 0.086(5) 0.043(3) 0.034(3) 0.014(2) -0.005(3)
C43 0.037(3) 0.049(3) 0.082(5) 0.019(3) 0.019(3) -0.018(3)
C44 0.089(5) 0.046(4) 0.066(4) 0.019(3) -0.013(4) -0.046(4)
C45 0.068(4) 0.024(2) 0.050(3) 0.016(2) 0.002(3) -0.007(2)
C46 0.093(5) 0.028(3) 0.057(4) 0.003(3) 0.002(4) 0.016(3)
C47 0.142(7) 0.015(2) 0.038(3) -0.006(2) 0.000(4) 0.021(3)
C48 0.085(5) 0.051(4) 0.035(3) -0.018(3) -0.001(3) 0.042(3)
C49 0.094(5) 0.047(3) 0.025(3) -0.019(2) -0.001(3) 0.030(3)
C50 0.068(4) 0.064(4) 0.017(2) -0.009(2) 0.008(2) 0.028(3)
C51 0.073(4) 0.060(4) 0.016(2) -0.007(2) -0.001(2) 0.028(3)
C52 0.062(4) 0.081(5) 0.016(2) 0.016(3) 0.011(2) 0.011(3)
C53 0.038(3) 0.061(4) 0.017(2) 0.014(2) -0.0047(18) 0.002(2)
C54 0.058(4) 0.052(3) 0.039(3) 0.026(3) 0.000(3) 0.017(3)
C55 0.055(3) 0.039(3) 0.042(3) 0.017(2) -0.011(2) 0.016(3)
C56 0.032(3) 0.068(4) 0.031(3) 0.017(3) -0.001(2) 0.032(3)
C57 0.028(3) 0.081(5) 0.050(3) 0.011(3) 0.004(2) 0.031(3)
C58 0.0048(18) 0.084(4) 0.053(3) 0.015(3) -0.0047(18) 0.006(2)
C59 0.013(2) 0.091(5) 0.078(5) 0.021(4) 0.010(2) -0.002(3)
C60 0.018(2) 0.087(5) 0.063(4) 0.034(4) -0.006(2) -0.030(3)
C61 0.051(4) 0.078(5) 0.076(5) 0.025(4) -0.030(3) -0.045(4)
C62 0.075(5) 0.035(3) 0.093(6) -0.006(3) -0.023(4) -0.035(3)
C63 0.088(5) 0.034(3) 0.073(5) -0.029(3) -0.005(4) -0.014(3)
C64 0.084(5) 0.041(3) 0.045(3) -0.035(3) -0.023(3) 0.003(3)
C65 0.075(4) 0.049(3) 0.046(3) -0.022(3) -0.032(3) -0.011(3)
C66 0.067(4) 0.067(4) 0.025(3) -0.024(3) -0.024(3) 0.015(3)
C67 0.049(3) 0.053(3) 0.019(2) -0.010(2) -0.022(2) 0.017(2)
C68 0.028(2) 0.072(4) 0.039(3) 0.024(3) -0.027(2) -0.003(2)
C69 0.032(3) 0.076(4) 0.059(4) 0.011(3) -0.026(3) -0.015(3)
C70 0.049(3) 0.057(4) 0.065(4) -0.009(3) -0.039(3) -0.020(3)
C71 0.067(4) 0.074(5) 0.038(3) 0.013(3) -0.015(3) 0.030(4)
C72 0.054(3) 0.069(4) 0.039(3) 0.026(3) 0.013(3) 0.031(3)
Cl1 0.0281(6) 0.0465(7) 0.0357(6) -0.0092(5) -0.0081(4) 0.0000(5)
Cl2 0.0314(12) 0.0270(13) 0.0699(17) 0.0095(12) -0.0034(10) 0.0059(10)
Cl2A 0.032(2) 0.029(2) 0.029(2) 0.0077(17) 0.0077(14) 0.0045(16)
Cl2B 0.028(11) 0.058(15) 0.09(2) 0.035(16) 0.026(14) -0.014(9)
C73 0.020(4) 0.032(5) 0.026(5) -0.004(5) 0.010(3) -0.009(4)
C74 0.022(3) 0.032(4) 0.040(4) -0.004(4) 0.009(3) -0.004(3)
C75 0.030(5) 0.042(7) 0.043(6) -0.004(6) 0.005(4) -0.012(5)
C76 0.049(7) 0.061(8) 0.023(5) -0.014(5) 0.021(5) -0.032(6)
C77 0.029(4) 0.054(5) 0.025(3) 0.010(3) 0.006(3) -0.007(3)
C78 0.036(4) 0.028(5) 0.024(4) 0.005(4) 0.005(3) 0.015(4)
C73A 0.028(10) 0.026(10) 0.036(10) -0.020(10) 0.011(7) -0.018(8)
C74A 0.022(6) 0.044(10) 0.015(7) 0.004(6) 0.012(5) -0.010(6)
C75A 0.024(10) 0.069(17) 0.029(11) -0.020(11) 0.008(8) -0.033(13)
C76A 0.031(8) 0.034(10) 0.036(9) -0.021(8) 0.003(6) 0.008(7)
C77A 0.020(6) 0.033(8) 0.047(8) -0.015(7) 0.000(6) 0.004(5)
C78A 0.012(6) 0.032(9) 0.029(7) 0.009(7) 0.002(5) 0.013(6)
Cl3 0.0381(8) 0.0392(8) 0.0244(7) 0.0079(6) -0.0054(5) 0.0015(6)
Cl4 0.0437(9) 0.0369(9) 0.0871(14) -0.0323(10) 0.0126(9) -0.0131(7)
Cl3A 0.019(4) 0.032(5) 0.041(5) -0.015(4) 0.007(3) -0.008(3)
Cl4A 0.024(5) 0.050(6) 0.024(5) 0.012(5) -0.004(4) -0.007(4)
Cl5 0.026(11) 0.70(14) 0.19(4) 0.27(7) 0.023(17) 0.00(3)
C79 0.019(2) 0.031(3) 0.021(2) 0.002(2) 0.0058(19) 0.0039(19)
C80 0.021(2) 0.041(3) 0.036(3) -0.012(3) 0.007(2) -0.007(2)
C81 0.017(3) 0.103(7) 0.030(3) -0.021(4) 0.000(2) -0.009(3)
C82 0.020(3) 0.058(4) 0.042(4) 0.026(4) 0.013(3) 0.010(3)
C83 0.026(3) 0.051(4) 0.051(4) 0.017(3) 0.014(3) 0.009(3)
C84 0.026(3) 0.035(4) 0.037(3) 0.003(3) 0.013(2) 0.003(3)

loop_
_atom_type_symbol
_atom_type_description
_atom_type_scat_dispersion_real
_atom_type_scat_dispersion_imag
_atom_type_scat_source
C C 0.0033 0.0016 'International Tables Vol C Tables 4.2.6.8 and 6.1.1.4'
H H 0.0000 0.0000 'International Tables Vol C Tables 4.2.6.8 and 6.1.1.4'
F F 0.0171 0.0103 'International Tables Vol C Tables 4.2.6.8 and 6.1.1.4'
Cl Cl 0.1484 0.1585 'International Tables Vol C Tables 4.2.6.8 and 6.1.1.4'

loop_
_geom_angle_atom_site_label_1
_geom_angle_atom_site_label_2
_geom_angle_atom_site_label_3
_geom_angle
F71C F71A C71 57.5(11)
F71D F71B F71C 173.0(18)
F71D F71B C71 112.6(14)
F71C F71B C71 60.5(11)
F71B F71C C71 63.9(12)
F71B F71C F71A 122.5(19)
C71 F71C F71A 64.8(12)
C2 C1 C9 123.4(6)
C2 C1 C6 121.9(6)
C9 C1 C6 107.0(5)
C3 C2 C1 119.1(7)
C3 C2 C12 118.4(6)
C1 C2 C12 115.0(6)
C2 C3 C15 124.6(7)
C2 C3 C4 118.5(6)
C15 C3 C4 108.5(6)
C5 C4 C3 123.6(6)
C5 C4 C17 120.8(7)
C3 C4 C17 105.3(6)
C4 C5 C6 115.1(6)
C4 C5 C20 120.6(5)
C6 C5 C20 117.1(6)
C7 C6 C5 121.4(6)
C7 C6 C1 110.8(5)
C5 C6 C1 119.7(5)
C22 C7 C6 122.8(5)
C22 C7 C8 120.6(5)
C6 C7 C8 108.8(5)
C9 C8 C7 101.6(5)
C9 C8 C71 117.4(5)
C7 C8 C71 117.5(5)
C9 C8 C25 117.7(5)
C7 C8 C25 114.1(5)
C71 C8 C25 89.5(5)
C10 C9 C1 121.2(6)
C10 C9 C8 121.2(6)
C1 C9 C8 109.5(5)
C9 C10 C27 124.9(6)
C9 C10 C11 117.9(6)
C27 C10 C11 106.2(5)
C12 C11 C29 121.9(6)
C12 C11 C10 121.6(6)
C29 C11 C10 107.7(6)
C11 C12 C13 117.9(6)
C11 C12 C2 120.2(5)
C13 C12 C2 115.4(6)
C14 C13 C12 123.7(7)
C14 C13 C31 106.7(6)
C12 C13 C31 120.5(7)
C15 C14 C13 120.2(6)
C15 C14 C33 117.4(7)
C13 C14 C33 110.3(7)
C14 C15 C16 123.4(6)
C14 C15 C3 117.5(6)
C16 C15 C3 107.9(6)
C15 C16 C17 110.2(6)
C15 C16 C35 118.3(6)
C17 C16 C35 119.5(7)
C18 C17 C16 122.6(7)
C18 C17 C4 118.0(7)
C16 C17 C4 108.1(7)
C17 C18 C19 122.6(6)
C17 C18 C37 117.7(6)
C19 C18 C37 108.3(6)
C39 C19 C18 109.5(6)
C39 C19 C20 119.8(6)
C18 C19 C20 121.1(6)
C21 C20 C19 117.6(6)
C21 C20 C5 119.2(5)
C19 C20 C5 116.7(6)
C20 C21 C41 121.2(5)
C20 C21 C22 121.0(5)
C41 C21 C22 109.0(6)
C7 C22 C21 117.8(5)
C7 C22 C23 123.5(5)
C21 C22 C23 106.4(5)
C24 C23 C42 120.2(6)
C24 C23 C22 121.1(5)
C42 C23 C22 107.7(5)
C23 C24 C45 120.9(6)
C23 C24 C25 121.5(6)
C45 C24 C25 109.7(5)
C24 C25 C26 99.0(5)
C24 C25 C72 119.7(4)
C26 C25 C72 120.3(4)
C24 C25 C8 117.4(5)
C26 C25 C8 113.9(5)
C72 C25 C8 87.9(4)
C46 C26 C27 120.0(6)
C46 C26 C25 111.3(6)
C27 C26 C25 119.9(6)
C26 C27 C10 121.0(5)
C26 C27 C28 119.5(6)
C10 C27 C28 108.2(6)
C48 C28 C29 121.8(5)
C48 C28 C27 119.6(7)
C29 C28 C27 108.3(6)
C11 C29 C28 109.5(5)
C11 C29 C30 121.2(7)
C28 C29 C30 120.8(6)
C31 C30 C29 117.1(6)
C31 C30 C50 118.6(5)
C29 C30 C50 117.8(6)
C30 C31 C13 119.3(6)
C30 C31 C32 121.6(6)
C13 C31 C32 108.9(6)
C52 C32 C31 120.8(6)
C52 C32 C33 121.0(6)
C31 C32 C33 106.9(6)
C34 C33 C14 120.8(7)
C34 C33 C32 120.2(6)
C14 C33 C32 107.1(6)
C33 C34 C35 122.2(6)
C33 C34 C54 119.5(6)
C35 C34 C54 106.0(6)
C36 C35 C16 117.8(6)
C36 C35 C34 110.9(6)
C16 C35 C34 117.9(6)
C37 C36 C35 121.8(7)
C37 C36 C55 119.6(6)
C35 C36 C55 105.7(6)
C36 C37 C38 121.6(6)
C36 C37 C18 120.4(7)
C38 C37 C18 106.2(5)
C57 C38 C37 120.6(6)
C57 C38 C39 119.1(7)
C37 C38 C39 109.0(6)
C19 C39 C40 121.8(6)
C19 C39 C38 107.0(7)
C40 C39 C38 122.1(7)
C39 C40 C41 116.9(6)
C39 C40 C59 118.6(6)
C41 C40 C59 118.0(7)
C21 C41 C40 120.5(6)
C21 C41 C42 109.4(5)
C40 C41 C42 121.0(6)
C43 C42 C41 120.4(6)
C43 C42 C23 121.1(6)
C41 C42 C23 107.4(6)
C42 C43 C44 118.2(6)
C42 C43 C60 118.5(6)
C44 C43 C60 111.0(7)
C62 C44 C45 122.2(8)
C62 C44 C43 106.3(7)
C45 C44 C43 119.6(6)
C24 C45 C44 119.9(6)
C24 C45 C46 110.8(6)
C44 C45 C46 117.1(6)
C47 C46 C26 120.7(7)
C47 C46 C45 121.6(7)
C26 C46 C45 107.0(6)
C46 C47 C48 119.9(7)
C46 C47 C63 119.7(7)
C48 C47 C63 107.2(6)
C28 C48 C47 120.1(6)
C28 C48 C49 118.6(7)
C47 C48 C49 108.8(6)
C50 C49 C64 122.9(6)
C50 C49 C48 121.0(7)
C64 C49 C48 107.7(6)
C49 C50 C51 116.3(6)
C49 C50 C30 119.5(5)
C51 C50 C30 116.7(6)
C52 C51 C50 122.6(6)
C52 C51 C66 108.0(5)
C50 C51 C66 119.4(6)
C32 C52 C51 119.6(6)
C32 C52 C53 119.4(6)
C51 C52 C53 109.7(6)
C54 C53 C67 123.0(5)
C54 C53 C52 120.5(5)
C67 C53 C52 104.6(5)
C53 C54 C55 120.4(6)
C53 C54 C34 119.4(5)
C55 C54 C34 107.9(6)
C56 C55 C54 121.9(6)
C56 C55 C36 115.9(5)
C54 C55 C36 109.5(6)
C55 C56 C57 122.6(6)
C55 C56 C68 118.7(5)
C57 C56 C68 107.1(5)
C38 C57 C58 120.7(6)
C38 C57 C56 119.7(7)
C58 C57 C56 107.5(6)
C69 C58 C57 110.2(5)
C69 C58 C59 119.0(6)
C57 C58 C59 122.3(6)
C60 C59 C58 117.9(7)
C60 C59 C40 118.6(6)
C58 C59 C40 117.0(7)
C59 C60 C43 123.3(7)
C59 C60 C61 122.5(6)
C43 C60 C61 104.3(6)
C70 C61 C62 125.6(8)
C70 C61 C60 117.1(7)
C62 C61 C60 107.4(6)
C63 C62 C61 116.9(8)
C63 C62 C44 120.9(8)
C61 C62 C44 111.1(8)
C62 C63 C64 122.6(7)
C62 C63 C47 118.6(7)
C64 C63 C47 106.6(7)
C49 C64 C65 120.6(6)
C49 C64 C63 109.7(6)
C65 C64 C63 120.4(7)
C66 C65 C64 115.5(7)
C66 C65 C70 120.9(6)
C64 C65 C70 116.2(6)
C65 C66 C51 123.2(6)
C65 C66 C67 121.8(6)
C51 C66 C67 106.0(6)
C53 C67 C68 119.5(5)
C53 C67 C66 111.7(5)
C68 C67 C66 116.4(6)
C67 C68 C69 123.5(6)
C67 C68 C56 116.4(5)
C69 C68 C56 107.5(5)
C70 C69 C58 122.0(6)
C70 C69 C68 120.7(7)
C58 C69 C68 107.7(6)
C61 C70 C69 119.1(8)
C61 C70 C65 118.1(7)
C69 C70 C65 116.4(6)
F71C C71 F71B 55.6(11)
F71C C71 F71A 57.7(11)
F71B C71 F71A 108.7(6)
F71C C71 C72 153.1(11)
F71B C71 C72 115.8(6)
F71A C71 C72 111.6(6)
F71C C71 C8 115.9(12)
F71B C71 C8 114.7(6)
F71A C71 C8 114.3(5)
C72 C71 C8 91.0(5)
F72A C72 F72B 106.3(5)
F72A C72 C71 116.0(6)
F72B C72 C71 115.5(6)
F72A C72 C25 113.4(5)
F72B C72 C25 113.7(5)
C71 C72 C25 91.7(4)
C73 Cl1 C73A 21.6(6)
C78A Cl2 C77A 75.1(14)
C78A Cl2 C74 19.0(12)
C77A Cl2 C74 57.1(7)
C78A Cl2 C73A 9.1(14)
C77A Cl2 C73A 84.1(9)
C74 Cl2 C73A 27.5(7)
C78 Cl2A C77 76.2(8)
C78 Cl2A C74A 20.6(8)
C77 Cl2A C74A 57.2(6)
C78 Cl2A C73 8.6(7)
C77 Cl2A C73 84.6(5)
C74A Cl2A C73 28.2(6)
C76 Cl2B C75A 34(2)
C76 Cl2B C77 69(4)
C75A Cl2B C77 77(3)
C76 Cl2B C75 33(2)
C75A Cl2B C75 17.8(12)
C77 Cl2B C75 92(2)
C76 Cl2B C74A 46(3)
C75A Cl2B C74A 35.1(18)
C77 Cl2B C74A 43.7(12)
C75 Cl2B C74A 52.1(12)
C73A C73 C74A 108(3)
C73A C73 C74 39(2)
C74A C73 C74 70.7(11)
C73A C73 C78 159(3)
C74A C73 C78 50.8(11)
C74 C73 C78 120.9(9)
C73A C73 Cl1 84(2)
C74A C73 Cl1 165.5(13)
C74 C73 Cl1 122.5(8)
C78 C73 Cl1 116.6(8)
C73A C73 C78A 9(2)
C74A C73 C78A 101.3(13)
C74 C73 C78A 31.0(6)
C78 C73 C78A 151.9(9)
Cl1 C73 C78A 91.6(6)
C73A C73 Cl2A 163(3)
C74A C73 Cl2A 54.9(10)
C74 C73 Cl2A 125.2(7)
C78 C73 Cl2A 4.4(4)
Cl1 C73 Cl2A 112.3(6)
C78A C73 Cl2A 156.1(7)
C73A C74 C78A 83(2)
C73A C74 C73 25.9(15)
C78A C74 C73 108.6(12)
C73A C74 C74A 67.8(15)
C78A C74 C74A 150.3(14)
C73 C74 C74A 42.7(7)
C73A C74 C75 148.3(18)
C78A C74 C75 128.6(13)
C73 C74 C75 122.8(9)
C74A C74 C75 80.6(9)
C73A C74 C77A 144.1(18)
C78A C74 C77A 62.1(11)
C73 C74 C77A 169.6(9)
C74A C74 C77A 145.4(11)
C75 C74 C77A 66.6(9)
C73A C74 C75A 120.2(19)
C78A C74 C75A 154.1(15)
C73 C74 C75A 95.5(12)
C74A C74 C75A 52.9(12)
C75 C74 C75A 28.6(8)
C77A C74 C75A 92.9(13)
C73A C74 Cl2 95.2(17)
C78A C74 Cl2 12.4(10)
C73 C74 Cl2 120.7(7)
C74A C74 Cl2 162.7(9)
C75 C74 Cl2 116.4(8)
C77A C74 Cl2 50.3(6)
C75A C74 Cl2 143.2(12)
C73A C74 C76A 164.4(17)
C78A C74 C76A 109.0(12)
C73 C74 C76A 141.7(9)
C74A C74 C76A 99.1(10)
C75 C74 C76A 20.4(6)
C77A C74 C76A 47.0(9)
C75A C74 C76A 46.2(11)
Cl2 C74 C76A 97.3(7)
C76A C75 C75A 132(3)
C76A C75 C76 125(2)
C75A C75 C76 29.8(18)
C76A C75 C74 116.8(19)
C75A C75 C74 94(2)
C76 C75 C74 115.8(13)
C76A C75 C77A 58.6(18)
C75A C75 C77A 145(2)
C76 C75 C77A 174.5(12)
C74 C75 C77A 59.7(7)
C76A C75 C74A 155.0(19)
C75A C75 C74A 46.2(19)
C76 C75 C74A 66.9(10)
C74 C75 C74A 49.3(7)
C77A C75 C74A 108.2(9)
C76A C75 Cl2B 113(2)
C75A C75 Cl2B 28.0(19)
C76 C75 Cl2B 16.5(10)
C74 C75 Cl2B 121.7(15)
C77A C75 Cl2B 161.9(12)
C74A C75 Cl2B 73.0(14)
Cl2B C76 C75A 114(4)
Cl2B C76 C75 130(3)
C75A C76 C75 31(2)
Cl2B C76 C77 83(3)
C75A C76 C77 100(3)
C75 C76 C77 124.0(13)
Cl2B C76 C74A 117(3)
C75A C76 C74A 47(2)
C75 C76 C74A 69.0(11)
C77 C76 C74A 55.1(7)
Cl2B C76 C76A 116(3)
C75A C76 C76A 42(2)
C75 C76 C76A 18.6(7)
C77 C76 C76A 141.0(13)
C74A C76 C76A 86.0(11)
Cl2A C77 C78 30.0(4)
Cl2A C77 C76 147.2(9)
C78 C77 C76 117.4(9)
Cl2A C77 Cl2B 155.4(10)
C78 C77 Cl2B 134.3(13)
C76 C77 Cl2B 27.3(9)
Cl2A C77 C74A 72.8(7)
C78 C77 C74A 43.2(7)
C76 C77 C74A 74.5(10)
Cl2B C77 C74A 92.7(14)
Cl2A C77 C75A 122.1(9)
C78 C77 C75A 93.1(10)
C76 C77 C75A 25.9(6)
Cl2B C77 C75A 44.0(14)
C74A C77 C75A 49.9(10)
Cl2A C78 C74A 145.9(13)
Cl2A C78 C73 167.0(11)
C74A C78 C73 45.7(10)
Cl2A C78 C77 73.8(8)
C74A C78 C77 74.3(10)
C73 C78 C77 119.0(9)
Cl2A C78 C73A 172.1(11)
C74A C78 C73A 39.0(10)
C73 C78 C73A 6.7(9)
C77 C78 C73A 112.6(9)
C73 C73A C74 115(4)
C73 C73A C78A 167(3)
C74 C73A C78A 52.8(13)
C73 C73A C74A 45(2)
C74 C73A C74A 72.2(16)
C78A C73A C74A 124.8(17)
C73 C73A Cl1 74(2)
C74 C73A Cl1 168(2)
C78A C73A Cl1 116.7(17)
C74A C73A Cl1 118.5(16)
C73 C73A C78 14(2)
C74 C73A C78 101.6(18)
C78A C73A C78 154.4(16)
C74A C73A C78 30.2(9)
Cl1 C73A C78 88.4(9)
C73 C73A Cl2 169(3)
C74 C73A Cl2 57.3(13)
C78A C73A Cl2 4.8(7)
C74A C73A Cl2 129.4(14)
Cl1 C73A Cl2 112.0(12)
C78 C73A Cl2 158.7(11)
C73 C74A C78 83.5(14)
C73 C74A C73A 27.2(9)
C78 C74A C73A 110.7(16)
C73 C74A C75A 140(2)
C78 C74A C75A 135(2)
C73A C74A C75A 114(2)
C73 C74A C74 66.6(10)
C78 C74A C74 148.8(14)
C73A C74A C74 40.1(9)
C75A C74A C74 73.9(18)
C73 C74A C77 144.2(16)
C78 C74A C77 62.5(9)
C73A C74A C77 168.1(13)
C75A C74A C77 72.9(17)
C74 C74A C77 143.2(12)
C73 C74A Cl2A 96.9(13)
C78 C74A Cl2A 13.6(6)
C73A C74A Cl2A 124.0(14)
C75A C74A Cl2A 122.3(19)
C74 C74A Cl2A 162.2(11)
C77 C74A Cl2A 50.0(6)
C73 C74A C76 156.8(14)
C78 C74A C76 112.6(13)
C73A C74A C76 133.8(14)
C75A C74A C76 23.9(13)
C74 C74A C76 93.9(10)
C77 C74A C76 50.4(8)
Cl2A C74A C76 100.4(9)
C73 C74A C75 116.4(14)
C78 C74A C75 155.1(13)
C73A C74A C75 90.2(12)
C75A C74A C75 24.7(14)
C74 C74A C75 50.2(7)
C77 C74A C75 94.4(9)
Cl2A C74A C75 144.2(10)
C76 C74A C75 44.0(7)
C73 C74A Cl2B 171.3(16)
C78 C74A Cl2B 105.0(13)
C73A C74A Cl2B 144.2(15)
C75A C74A Cl2B 30.8(18)
C74 C74A Cl2B 104.7(11)
C77 C74A Cl2B 43.5(9)
Cl2A C74A Cl2B 91.7(10)
C76 C74A Cl2B 16.5(6)
C75 C74A Cl2B 54.9(8)
C76 C75A C75 119(3)
C76 C75A Cl2B 31(2)
C75 C75A Cl2B 134(3)
C76 C75A C74A 109(3)
C75 C75A C74A 109(3)
Cl2B C75A C74A 114(3)
C76 C75A C76A 116(3)
C75 C75A C76A 22.7(15)
Cl2B C75A C76A 119(2)
C74A C75A C76A 127(3)
C76 C75A C74 145(2)
C75 C75A C74 58(2)
Cl2B C75A C74 167(3)
C74A C75A C74 53.3(11)
C76A C75A C74 73.9(19)
C76 C75A C77 54(2)
C75 C75A C77 149(2)
Cl2B C75A C77 59(2)
C74A C75A C77 57.2(13)
C76A C75A C77 167.1(17)
C74 C75A C77 108.8(12)
C75 C76A C77A 95(2)
C75 C76A C75A 25.3(17)
C77A C76A C75A 112.9(19)
C75 C76A C74 42.8(15)
C77A C76A C74 53.4(9)
C75A C76A C74 59.9(14)
C75 C76A C76 36.5(15)
C77A C76A C76 131.1(15)
C75A C76A C76 21.7(9)
C74 C76A C76 78.1(10)
C76A C77A Cl2 152.2(14)
C76A C77A C78A 122.9(15)
Cl2 C77A C78A 29.6(8)
C76A C77A C74 79.7(12)
Cl2 C77A C74 72.6(7)
C78A C77A C74 43.3(9)
C76A C77A C75 26.7(7)
Cl2 C77A C75 125.6(10)
C78A C77A C75 96.9(12)
C74 C77A C75 53.7(7)
Cl2 C78A C74 149(2)
Cl2 C78A C73A 166(2)
C74 C78A C73A 44.2(13)
Cl2 C78A C77A 75.3(17)
C74 C78A C77A 74.6(11)
C73A C78A C77A 118.4(17)
Cl2 C78A C73 168.7(16)
C74 C78A C73 40.4(9)
C73A C78A C73 4.4(11)
C77A C78A C73 114.9(12)
C83A Cl3 C84A 76(3)
C83A Cl3 C79 58(2)
C84A Cl3 C79 17(3)
C82A Cl4 C81A 52(3)
C82A Cl4 C80 29(3)
C81A Cl4 C80 23.5(16)
C84 Cl3A C83 65.2(6)
C84 Cl3A C79A 13.1(17)
C83 Cl3A C79A 54.2(17)
C82 Cl4A C81 52.1(13)
C82 Cl4A C80A 27.3(15)
C81 Cl4A C80A 27.8(10)
C82 Cl4A C83 33.0(11)
C81 Cl4A C83 83.1(6)
C80A Cl4A C83 55.7(11)
C81 Cl5 C81A 42(3)
C81 Cl5 C80 38.5(13)
C81A Cl5 C80 3(2)
C84A C79 C79A 116(4)
C84A C79 C80 144(3)
C79A C79 C80 100(3)
C84A C79 C84 96(3)
C79A C79 C84 21(3)
C80 C79 C84 120.5(6)
C84A C79 C83A 54(3)
C79A C79 C83A 169(3)
C80 C79 C83A 89.8(16)
C84 C79 C83A 149.7(17)
C84A C79 Cl3 23(3)
C79A C79 Cl3 138(3)
C80 C79 Cl3 121.2(4)
C84 C79 Cl3 118.3(5)
C83A C79 Cl3 31.4(16)
C84A C79 C80A 171(3)
C79A C79 C80A 55(3)
C80 C79 C80A 45.4(10)
C84 C79 C80A 75.2(11)
C83A C79 C80A 135.2(19)
Cl3 C79 C80A 166.3(10)
C84A C79 C82A 110(3)
C79A C79 C82A 134(3)
C80 C79 C82A 34.4(10)
C84 C79 C82A 154.8(12)
C83A C79 C82A 55.5(19)
Cl3 C79 C82A 86.9(10)
C80A C79 C82A 79.7(14)
C81A C80 C82A 89(4)
C81A C80 C80A 85(4)
C82A C80 C80A 173(3)
C81A C80 C79 166(4)
C82A C80 C79 103(2)
C80A C80 C79 83.5(16)
C81A C80 C81 49(4)
C82A C80 C81 138(2)
C80A C80 C81 36.1(15)
C79 C80 C81 119.5(6)
C81A C80 Cl4 71(4)
C82A C80 Cl4 18(2)
C80A C80 Cl4 155.5(16)
C79 C80 Cl4 120.8(5)
C81 C80 Cl4 119.7(6)
C81A C80 C79A 135(4)
C82A C80 C79A 135(3)
C80A C80 C79A 51(2)
C79 C80 C79A 32.0(16)
C81 C80 C79A 87.6(17)
Cl4 C80 C79A 152.4(17)
C81A C80 C83A 144(4)
C82A C80 C83A 56(2)
C80A C80 C83A 130.4(19)
C79 C80 C83A 47.0(11)
C81 C80 C83A 166.5(12)
Cl4 C80 C83A 73.9(11)
C79A C80 C83A 79(2)
C81A C80 Cl5 7(4)
C82A C80 Cl5 95(3)
C80A C80 Cl5 78(3)
C79 C80 Cl5 160.4(19)
C81 C80 Cl5 43(2)
Cl4 C80 Cl5 77(2)
C79A C80 Cl5 129(3)
C83A C80 Cl5 151(2)
C80A C81 C81A 92(3)
C80A C81 C80 63(2)
C81A C81 C80 29(2)
C80A C81 C82 57(2)
C81A C81 C82 149(3)
C80 C81 C82 120.3(7)
C80A C81 Cl5 157(3)
C81A C81 Cl5 70(3)
C80 C81 Cl5 98.7(17)
C82 C81 Cl5 140.0(17)
C80A C81 Cl4A 78(2)
C81A C81 Cl4A 165(2)
C80 C81 Cl4A 141.3(7)
C82 C81 Cl4A 22.5(5)
Cl5 C81 Cl4A 117.5(16)
Cl4A C82 C80A 137(2)
Cl4A C82 C83 131.5(15)
C80A C82 C83 83.1(18)
Cl4A C82 C81 105.4(16)
C80A C82 C81 36.2(16)
C83 C82 C81 119.2(7)
Cl3A C83 C84 57.2(6)
Cl3A C83 C82 171.5(7)
C84 C83 C82 120.2(7)
Cl3A C83 C79A 80(2)
C84 C83 C79A 23.7(18)
C82 C83 C79A 97(2)
Cl3A C83 C80A 132.7(12)
C84 C83 C80A 76.9(12)
C82 C83 C80A 43.4(11)
C79A C83 C80A 53(2)
Cl3A C83 Cl4A 161.9(7)
C84 C83 Cl4A 134.0(7)
C82 C83 Cl4A 15.5(4)
C79A C83 Cl4A 110(2)
C80A C83 Cl4A 57.4(12)
C79A C84 Cl3A 137(6)
C79A C84 C83 84(6)
Cl3A C84 C83 57.6(6)
C79A C84 C79 38(6)
Cl3A C84 C79 171.6(7)
C83 C84 C79 120.3(7)
C79A C84 C84A 65(6)
Cl3A C84 C84A 152.9(18)
C83 C84 C84A 148.9(18)
C79 C84 C84A 28.6(16)
C79A C84 C80A 26(5)
Cl3A C84 C80A 115.7(10)
C83 C84 C80A 59.2(9)
C79 C84 C80A 61.2(9)
C84A C84 C80A 89.7(19)
C84 C79A C79 121(7)
C84 C79A C80A 143(8)
C79 C79A C80A 91(4)
C84 C79A C83 72(6)
C79 C79A C83 160(5)
C80A C79A C83 73(3)
C84 C79A C84A 94(6)
C79 C79A C84A 28(2)
C80A C79A C84A 119(4)
C83 C79A C84A 165(4)
C84 C79A Cl3A 30(4)
C79 C79A Cl3A 150(4)
C80A C79A Cl3A 118(4)
C83 C79A Cl3A 46.1(17)
C84A C79A Cl3A 122(3)
C84 C79A C80 163(7)
C79 C79A C80 48(2)
C80A C79A C80 43.2(18)
C83 C79A C80 116(3)
C84A C79A C80 76(3)
Cl3A C79A C80 162(3)
C81 C80A C82 87(3)
C81 C80A C80 81(2)
C82 C80A C80 166(3)
C81 C80A C81A 51(3)
C82 C80A C81A 138(4)
C80 C80A C81A 30(2)
C81 C80A C79A 166(4)
C82 C80A C79A 107(3)
C80 C80A C79A 85(3)
C81A C80A C79A 115(4)
C81 C80A C83 140(3)
C82 C80A C83 53.5(13)
C80 C80A C83 139(2)
C81A C80A C83 168(3)
C79A C80A C83 54(3)
C81 C80A Cl4A 74(2)
C82 C80A Cl4A 15.3(9)
C80 C80A Cl4A 154(3)
C81A C80A Cl4A 125(3)
C79A C80A Cl4A 120(3)
C83 C80A Cl4A 66.9(11)
C81 C80A C79 132(3)
C82 C80A C79 141(3)
C80 C80A C79 51.2(12)
C81A C80A C79 81(3)
C79A C80A C79 34(2)
C83 C80A C79 87.6(16)
Cl4A C80A C79 154(2)
C81 C80A C84 173(3)
C82 C80A C84 97(2)
C80 C80A C84 94.8(19)
C81A C80A C84 125(3)
C79A C80A C84 10(2)
C83 C80A C84 43.9(8)
Cl4A C80A C84 110.7(16)
C79 C80A C84 43.7(8)
C80 C81A C81 101(5)
C80 C81A C82A 60(4)
C81 C81A C82A 160(5)
C80 C81A C80A 65(4)
C81 C81A C80A 37.1(19)
C82A C81A C80A 125(5)
C80 C81A Cl5 170(6)
C81 C81A Cl5 69(4)
C82A C81A Cl5 130(5)
C80A C81A Cl5 105(5)
C80 C81A Cl4 86(4)
C81 C81A Cl4 168(4)
C82A C81A Cl4 26(2)
C80A C81A Cl4 151(4)
Cl5 C81A Cl4 104(4)
Cl4 C82A C80 133(4)
Cl4 C82A C81A 102(4)
C80 C82A C81A 31(2)
Cl4 C82A C83A 138(4)
C80 C82A C83A 89(3)
C81A C82A C83A 120(4)
Cl4 C82A C79 176(4)
C80 C82A C79 42.7(17)
C81A C82A C79 74(3)
C83A C82A C79 46.6(17)
Cl3 C83A C84A 57(3)
Cl3 C83A C79 90(3)
C84A C83A C79 33(3)
Cl3 C83A C82A 167(4)
C84A C83A C82A 111(4)
C79 C83A C82A 78(2)
Cl3 C83A C80 133(3)
C84A C83A C80 76(3)
C79 C83A C80 43.2(11)
C82A C83A C80 34.7(16)
C79 C84A Cl3 140(5)
C79 C84A C83A 93(4)
Cl3 C84A C83A 47(3)
C79 C84A C79A 36(3)
Cl3 C84A C79A 173(4)
C83A C84A C79A 129(5)
C79 C84A C84 56(3)
Cl3 C84A C84 164(4)
C83A C84A C84 149(5)
C79A C84A C84 20.4(18)

loop_
_geom_bond_atom_site_label_1
_geom_bond_atom_site_label_2
_geom_bond_distance
F71A F71C 1.28(2)
F71A C71 1.371(8)
F71B F71D 1.02(2)
F71B F71C 1.21(2)
F71B C71 1.320(8)
F71C C71 1.28(2)
F72A C72 1.330(7)
F72B C72 1.340(7)
C1 C2 1.393(8)
C1 C9 1.440(9)
C1 C6 1.447(8)
C2 C3 1.369(10)
C2 C12 1.505(10)
C3 C15 1.444(9)
C3 C4 1.462(10)
C4 C5 1.399(10)
C4 C17 1.473(10)
C5 C6 1.427(8)
C5 C20 1.460(9)
C6 C7 1.369(8)
C7 C22 1.364(8)
C7 C8 1.548(8)
C8 C9 1.493(8)
C8 C71 1.563(7)
C8 C25 1.578(8)
C9 C10 1.323(9)
C10 C27 1.427(9)
C10 C11 1.505(9)
C11 C12 1.353(10)
C11 C29 1.397(9)
C12 C13 1.426(9)
C13 C14 1.417(10)
C13 C31 1.452(10)
C14 C15 1.390(10)
C14 C33 1.440(9)
C15 C16 1.401(10)
C16 C17 1.414(10)
C16 C35 1.434(10)
C17 C18 1.359(10)
C18 C19 1.420(10)
C18 C37 1.469(9)
C19 C39 1.405(10)
C19 C20 1.438(8)
C20 C21 1.393(9)
C21 C41 1.418(9)
C21 C22 1.461(7)
C22 C23 1.471(9)
C23 C24 1.337(9)
C23 C42 1.465(8)
C24 C45 1.407(9)
C24 C25 1.529(8)
C25 C26 1.570(9)
C25 C72 1.576(7)
C26 C46 1.400(10)
C26 C27 1.404(9)
C27 C28 1.450(8)
C28 C48 1.373(10)
C28 C29 1.422(10)
C29 C30 1.439(8)
C30 C31 1.392(10)
C30 C50 1.469(10)
C31 C32 1.452(8)
C32 C52 1.334(9)
C32 C33 1.456(10)
C33 C34 1.344(9)
C34 C35 1.434(9)
C34 C54 1.511(9)
C35 C36 1.416(10)
C36 C37 1.364(9)
C36 C55 1.506(9)
C37 C38 1.417(10)
C38 C57 1.345(10)
C38 C39 1.470(9)
C39 C40 1.408(10)
C40 C41 1.423(8)
C40 C59 1.463(10)
C41 C42 1.435(10)
C42 C43 1.374(10)
C43 C44 1.440(11)
C43 C60 1.442(9)
C44 C62 1.416(11)
C44 C45 1.434(10)
C45 C46 1.446(10)
C46 C47 1.390(9)
C47 C48 1.439(11)
C47 C63 1.496(11)
C48 C49 1.474(8)
C49 C50 1.398(10)
C49 C64 1.423(10)
C50 C51 1.434(8)
C51 C52 1.426(10)
C51 C66 1.449(10)
C52 C53 1.495(8)
C53 C54 1.318(9)
C53 C67 1.406(8)
C54 C55 1.382(9)
C55 C56 1.377(9)
C56 C57 1.443(8)
C56 C68 1.488(9)
C57 C58 1.430(10)
C58 C69 1.427(10)
C58 C59 1.441(9)
C59 C60 1.373(10)
C60 C61 1.506(11)
C61 C70 1.395(10)
C61 C62 1.414(11)
C62 C63 1.384(11)
C63 C64 1.459(11)
C64 C65 1.440(9)
C65 C66 1.392(10)
C65 C70 1.518(11)
C66 C67 1.467(8)
C67 C68 1.419(8)
C68 C69 1.435(9)
C69 C70 1.423(10)
C71 C72 1.504(11)
Cl1 C73 1.716(11)
Cl1 C73A 1.77(2)
Cl2 C78A 0.713(19)
Cl2 C77A 1.396(15)
Cl2 C74 1.730(8)
Cl2 C73A 2.05(2)
Cl2A C78 0.727(9)
Cl2A C77 1.395(9)
Cl2A C74A 1.739(16)
Cl2A C73 2.111(12)
Cl2B C76 0.71(3)
Cl2B C75A 1.24(4)
Cl2B C77 1.53(4)
Cl2B C75 1.89(3)
Cl2B C74A 2.21(4)
C73 C73A 0.657(18)
C73 C74A 1.006(17)
C73 C74 1.363(12)
C73 C78 1.397(15)
C73 C78A 1.99(2)
C74 C73A 0.95(2)
C74 C78A 1.082(19)
C74 C74A 1.402(17)
C74 C75 1.421(14)
C74 C77A 1.522(16)
C74 C75A 1.68(3)
C74 C76A 1.87(2)
C75 C76A 0.729(15)
C75 C75A 0.81(3)
C75 C76 1.36(2)
C75 C77A 1.619(19)
C75 C74A 1.82(2)
C76 C75A 0.77(3)
C76 C77 1.438(15)
C76 C74A 1.80(2)
C76 C76A 1.87(2)
C77 C78 1.411(11)
C77 C74A 1.531(17)
C77 C75A 1.74(4)
C78 C74A 1.089(18)
C78 C73A 2.02(3)
C73A C78A 1.35(3)
C73A C74A 1.36(3)
C74A C75A 1.39(2)
C75A C76A 1.40(3)
C76A C77A 1.39(2)
C77A C78A 1.39(2)
Cl3 C83A 0.90(4)
Cl3 C84A 1.04(5)
Cl3 C79 1.729(6)
Cl4 C82A 0.73(5)
Cl4 C81A 1.64(4)
Cl4 C80 1.726(6)
Cl3A C84 1.280(12)
Cl3A C83 1.285(11)
Cl3A C79A 1.75(6)
Cl4A C82 0.680(9)
Cl4A C81 1.717(16)
Cl4A C80A 1.75(3)
Cl4A C83 1.906(13)
Cl5 C81 1.52(9)
Cl5 C81A 1.52(8)
Cl5 C80 2.21(6)
C79 C84A 0.80(5)
C79 C79A 0.99(6)
C79 C80 1.379(9)
C79 C84 1.386(9)
C79 C83A 1.47(4)
C79 C80A 1.76(3)
C79 C82A 1.98(5)
C80 C81A 0.69(5)
C80 C82A 1.15(4)
C80 C80A 1.26(3)
C80 C81 1.390(10)
C80 C79A 1.84(5)
C80 C83A 2.01(4)
C81 C80A 0.83(3)
C81 C81A 1.08(4)
C81 C82 1.405(12)
C82 C80A 1.18(3)
C82 C83 1.386(12)
C83 C84 1.382(9)
C83 C79A 1.45(6)
C83 C80A 1.71(3)
C84 C79A 0.58(5)
C84 C84A 1.67(5)
C84 C80A 1.94(4)
C79A C80A 1.44(6)
C79A C84A 1.52(7)
C80A C81A 1.38(5)
C81A C82A 1.32(6)
C82A C83A 1.67(6)
C83A C84A 1.19(6)
